data_1513839
loop_
_publ_author_name
'Tondreau, Aaron M.'
'Benk\>o, Zolt\'an'
'Harmer, Jeffrey R.'
'Gr\"utzmacher, Hansj\"org'

_publ_section_title
;
 Sodium phosphaethynolate, Na(OCP), as a &#x201C;P&#x201D; transfer
 reagent for the synthesis of N-heterocyclic carbene supported P3 and PAsP
 radicals
;
_journal_issue 4
_journal_name_full 'Chemical Science'
_journal_page_first 1545
_journal_paper_doi 10.1039/c3sc53140f
_journal_volume 5
_journal_year 2014
_chemical_formula_moiety 'C27 H37 N2 P'
_chemical_formula_sum 'C27 H37 N2 P'
_chemical_formula_weight 420.56
_chemical_name_common 1,3-bis(2,6-diisopropylphenyl)-2-phosphinylidene-2,3-dihydro-1H-imidazole
_chemical_name_systematic
; 
 1,3-bis(2,6-diisopropylphenyl)-2-phosphinylidene-2,3-dihydro-1H-imidazole
;
_space_group_IT_number 15
_symmetry_cell_setting monoclinic
_symmetry_space_group_name_Hall '-C 2yc'
_symmetry_space_group_name_H-M 'C 1 2/c 1'
_atom_sites_solution_hydrogens geom
_atom_sites_solution_primary direct
_atom_sites_solution_secondary difmap
_audit_creation_method SHELXL-97
_cell_angle_alpha 90.00
_cell_angle_beta 102.741(2)
_cell_angle_gamma 90.00
_cell_formula_units_Z 8
_cell_length_a 20.0613(13)
_cell_length_b 6.9855(6)
_cell_length_c 38.187(3)
_cell_measurement_reflns_used 9897
_cell_measurement_temperature 100(2)
_cell_measurement_theta_max 31.88
_cell_measurement_theta_min 2.56
_cell_volume 5219.7(7)
_computing_cell_refinement 'Bruker SAINT'
_computing_data_collection 'Bruker APEX2'
_computing_data_reduction 'Bruker SAINT'
_computing_molecular_graphics 'Bruker SHELXTL'
_computing_publication_material 'Bruker SHELXTL'
_computing_structure_refinement 'SHELXL-97 (Sheldrick, 2008)'
_computing_structure_solution 'SHELXS-97 (Sheldrick, 2008)'
_diffrn_ambient_temperature 100(2)
_diffrn_measured_fraction_theta_full 0.994
_diffrn_measured_fraction_theta_max 0.994
_diffrn_measurement_device_type 'Bruker APEX-II CCD'
_diffrn_measurement_method '\f and \w scans'
_diffrn_radiation_monochromator graphite
_diffrn_radiation_source 'fine-focus sealed tube'
_diffrn_radiation_type MoK\a
_diffrn_radiation_wavelength 0.71073
_diffrn_reflns_av_R_equivalents 0.0342
_diffrn_reflns_av_sigmaI/netI 0.0307
_diffrn_reflns_limit_h_max 28
_diffrn_reflns_limit_h_min -28
_diffrn_reflns_limit_k_max 9
_diffrn_reflns_limit_k_min -10
_diffrn_reflns_limit_l_max 55
_diffrn_reflns_limit_l_min -55
_diffrn_reflns_number 41431
_diffrn_reflns_theta_full 31.00
_diffrn_reflns_theta_max 31.00
_diffrn_reflns_theta_min 2.13
_exptl_absorpt_coefficient_mu 0.120
_exptl_absorpt_correction_T_max 0.7467
_exptl_absorpt_correction_T_min 0.7053
_exptl_absorpt_correction_type empirical
_exptl_absorpt_process_details 'SADABS-2008/1 - Bruker AXS area detector scaling and absorption correction '
_exptl_crystal_colour colourless
_exptl_crystal_density_diffrn 1.068
_exptl_crystal_density_method 'not measured'
_exptl_crystal_description Hexagon
_exptl_crystal_F_000 1824
_exptl_crystal_size_max 0.12
_exptl_crystal_size_mid 0.12
_exptl_crystal_size_min 0.10
_refine_diff_density_max 0.431
_refine_diff_density_min -0.349
_refine_diff_density_rms 0.050
_refine_ls_extinction_method none
_refine_ls_goodness_of_fit_ref 1.089
_refine_ls_hydrogen_treatment mixed
_refine_ls_matrix_type full
_refine_ls_number_parameters 323
_refine_ls_number_reflns 8261
_refine_ls_number_restraints 0
_refine_ls_restrained_S_all 1.089
_refine_ls_R_factor_all 0.0633
_refine_ls_R_factor_gt 0.0461
_refine_ls_shift/su_max 0.001
_refine_ls_shift/su_mean 0.000
_refine_ls_structure_factor_coef Fsqd
_refine_ls_weighting_details 'calc w=1/[\s^2^(Fo^2^)+(0.1000P)^2^+0.1200P] where P=(Fo^2^+2Fc^2^)/3'
_refine_ls_weighting_scheme calc
_refine_ls_wR_factor_gt 0.1410
_refine_ls_wR_factor_ref 0.1543
_reflns_number_gt 6513
_reflns_number_total 8261
_reflns_threshold_expression >2sigma(I)
_cod_data_source_file c3sc53140f.txt
_cod_data_source_block monoclinc2c
_cod_depositor_comments
;
The following automatic conversions were performed:

'_symmetry_cell_setting' value 'Monoclinic' changed to 'monoclinic'
according to
/usr/data/users/saulius/crontab/automatic-downloads/current/RSC/lib/dictionaries/cif_core.dic
dictionary named 'cif_core.dic' version 2.4.2 from 2011-04-26.

Automatic conversion script
Id: cif_fix_values 2281 2013-09-26 08:29:07Z andrius 
;
_cod_original_sg_symbol_H-M 'C2/c  '
_cod_database_code 1513839

loop_
_symmetry_equiv_pos_as_xyz
'x, y, z'
'-x, y, -z+1/2'
'x+1/2, y+1/2, z'
'-x+1/2, y+1/2, -z+1/2'
'-x, -y, -z'
'x, -y, z-1/2'
'-x+1/2, -y+1/2, -z'
'x+1/2, -y+1/2, z-1/2'

loop_
_atom_site_label
_atom_site_type_symbol
_atom_site_fract_x
_atom_site_fract_y
_atom_site_fract_z
_atom_site_U_iso_or_equiv
_atom_site_adp_type
_atom_site_occupancy
_atom_site_symmetry_multiplicity
_atom_site_calc_flag
_atom_site_refinement_flags
C1 C 0.72790(5) 0.63220(15) 0.11893(3) 0.0155(2) Uani 1 1 d .
C2 C 0.72640(6) 0.94275(16) 0.13666(3) 0.0190(2) Uani 1 1 d .
C3 C 0.73220(6) 0.83463(16) 0.16620(3) 0.0192(2) Uani 1 1 d .
C4 C 0.71875(5) 0.88239(15) 0.07135(3) 0.0158(2) Uani 1 1 d .
C5 C 0.77811(6) 0.94176(16) 0.06077(3) 0.0185(2) Uani 1 1 d .
C6 C 0.77103(7) 1.00343(18) 0.02541(3) 0.0242(2) Uani 1 1 d .
C7 C 0.70794(7) 1.00919(18) 0.00208(3) 0.0255(3) Uani 1 1 d .
H7 H 0.7042 1.0528 -0.0218 0.031 Uiso 1 1 calc R
C8 C 0.65004(6) 0.95172(19) 0.01333(3) 0.0245(3) Uani 1 1 d .
C9 C 0.65415(6) 0.88534(17) 0.04810(3) 0.0203(2) Uani 1 1 d .
C10 C 0.84791(6) 0.93517(19) 0.08638(3) 0.0255(3) Uani 1 1 d .
C11 C 0.88583(9) 0.7544(3) 0.08049(6) 0.0592(6) Uani 1 1 d .
H11A H 0.8944 0.7554 0.0562 0.089 Uiso 1 1 calc R
H11B H 0.8581 0.6424 0.0834 0.089 Uiso 1 1 calc R
H11C H 0.9295 0.7488 0.0981 0.089 Uiso 1 1 calc R
C12 C 0.89034(7) 1.1134(2) 0.08362(5) 0.0375(3) Uani 1 1 d .
H12A H 0.9333 1.1074 0.1018 0.056 Uiso 1 1 calc R
H12B H 0.8647 1.2276 0.0877 0.056 Uiso 1 1 calc R
H12C H 0.9003 1.1197 0.0597 0.056 Uiso 1 1 calc R
C13 C 0.58982(6) 0.8212(2) 0.05984(4) 0.0303(3) Uani 1 1 d .
C14 C 0.55289(8) 0.6622(3) 0.03545(5) 0.0444(4) Uani 1 1 d .
H14A H 0.5371 0.7119 0.0110 0.067 Uiso 1 1 calc R
H14B H 0.5135 0.6179 0.0445 0.067 Uiso 1 1 calc R
H14C H 0.5843 0.5552 0.0352 0.067 Uiso 1 1 calc R
C15 C 0.54296(7) 0.9912(3) 0.06132(4) 0.0438(4) Uani 1 1 d .
H15A H 0.5688 1.0928 0.0760 0.066 Uiso 1 1 calc R
H15B H 0.5049 0.9508 0.0719 0.066 Uiso 1 1 calc R
H15C H 0.5250 1.0394 0.0370 0.066 Uiso 1 1 calc R
C16 C 0.74444(5) 0.48565(14) 0.17969(3) 0.01334(19) Uani 1 1 d .
C17 C 0.81220(5) 0.44391(16) 0.19683(3) 0.0160(2) Uani 1 1 d .
C18 C 0.82268(6) 0.30288(17) 0.22333(3) 0.0203(2) Uani 1 1 d .
C19 C 0.76801(6) 0.20583(16) 0.23175(3) 0.0203(2) Uani 1 1 d .
H19 H 0.7760 0.1125 0.2503 0.024 Uiso 1 1 calc R
C20 C 0.70176(6) 0.24408(16) 0.21323(3) 0.0181(2) Uani 1 1 d .
C21 C 0.68838(5) 0.38512(15) 0.18672(3) 0.0149(2) Uani 1 1 d .
C22 C 0.61595(6) 0.43104(19) 0.16689(3) 0.0229(2) Uani 1 1 d .
C23 C 0.58390(7) 0.5814(3) 0.18721(4) 0.0409(4) Uani 1 1 d .
H23A H 0.5814 0.5311 0.2108 0.061 Uiso 1 1 calc R
H23B H 0.5378 0.6119 0.1736 0.061 Uiso 1 1 calc R
H23C H 0.6120 0.6976 0.1902 0.061 Uiso 1 1 calc R
C24 C 0.57080(7) 0.2521(2) 0.16023(4) 0.0390(3) Uani 1 1 d .
H24A H 0.5926 0.1551 0.1480 0.058 Uiso 1 1 calc R
H24B H 0.5261 0.2857 0.1452 0.058 Uiso 1 1 calc R
H24C H 0.5648 0.2011 0.1832 0.058 Uiso 1 1 calc R
C25 C 0.87236(6) 0.54484(19) 0.18668(3) 0.0235(2) Uani 1 1 d .
C26 C 0.92348(8) 0.4010(2) 0.17813(5) 0.0427(4) Uani 1 1 d .
H26A H 0.9578 0.4683 0.1681 0.064 Uiso 1 1 calc R
H26B H 0.8995 0.3076 0.1607 0.064 Uiso 1 1 calc R
H26C H 0.9460 0.3346 0.2002 0.064 Uiso 1 1 calc R
C27 C 0.90650(7) 0.6857(3) 0.21589(4) 0.0400(4) Uani 1 1 d .
H27A H 0.9252 0.6155 0.2381 0.060 Uiso 1 1 calc R
H27B H 0.8726 0.7788 0.2202 0.060 Uiso 1 1 calc R
H27C H 0.9435 0.7530 0.2081 0.060 Uiso 1 1 calc R
H2 H 0.7228(8) 1.077(3) 0.1325(5) 0.040(5) Uiso 1 1 d .
H3 H 0.7357(7) 0.866(2) 0.1901(4) 0.022(3) Uiso 1 1 d .
H8 H 0.6089(8) 0.952(2) -0.0023(5) 0.036(4) Uiso 1 1 d .
H9 H 0.8093(8) 1.042(3) 0.0174(5) 0.044(5) Uiso 1 1 d .
H10 H 0.8429(8) 0.932(3) 0.1115(5) 0.045(5) Uiso 1 1 d .
H13 H 0.6035(8) 0.768(2) 0.0837(4) 0.033(4) Uiso 1 1 d .
H18 H 0.8699(7) 0.275(2) 0.2356(4) 0.029(4) Uiso 1 1 d .
H20 H 0.6641(8) 0.163(2) 0.2189(4) 0.029(4) Uiso 1 1 d .
H22 H 0.6190(7) 0.484(2) 0.1437(4) 0.031(4) Uiso 1 1 d .
H25 H 0.8552(8) 0.621(2) 0.1635(4) 0.030(4) Uiso 1 1 d .
N1 N 0.72407(5) 0.81939(13) 0.10765(2) 0.01581(19) Uani 1 1 d .
N2 N 0.73244(5) 0.64396(13) 0.15527(2) 0.01594(18) Uani 1 1 d .
P1 P 0.726687(18) 0.41623(4) 0.095495(8) 0.02321(10) Uani 1 1 d .
H1P H 0.7195(7) 0.498(2) 0.0641(4) 0.033(4) Uiso 1 1 d .

loop_
_atom_site_aniso_label
_atom_site_aniso_U_11
_atom_site_aniso_U_22
_atom_site_aniso_U_33
_atom_site_aniso_U_23
_atom_site_aniso_U_13
_atom_site_aniso_U_12
C1 0.0229(5) 0.0117(5) 0.0121(5) 0.0022(4) 0.0042(4) 0.0026(4)
C2 0.0306(6) 0.0110(5) 0.0164(5) 0.0006(4) 0.0072(4) 0.0035(4)
C3 0.0324(6) 0.0119(5) 0.0140(5) -0.0012(4) 0.0068(4) 0.0028(4)
C4 0.0233(5) 0.0118(4) 0.0130(5) 0.0034(4) 0.0055(4) 0.0022(4)
C5 0.0234(5) 0.0155(5) 0.0169(5) -0.0005(4) 0.0052(4) -0.0028(4)
C6 0.0314(6) 0.0235(6) 0.0199(6) 0.0030(5) 0.0105(5) -0.0061(5)
C7 0.0392(7) 0.0239(6) 0.0145(5) 0.0073(4) 0.0081(5) 0.0010(5)
C8 0.0266(6) 0.0282(6) 0.0176(6) 0.0073(5) 0.0022(5) 0.0062(5)
C9 0.0219(5) 0.0220(5) 0.0176(5) 0.0056(4) 0.0057(4) 0.0051(4)
C10 0.0237(5) 0.0304(7) 0.0211(6) -0.0027(5) 0.0020(4) -0.0064(5)
C11 0.0447(9) 0.0378(9) 0.0740(13) -0.0155(9) -0.0322(9) 0.0132(7)
C12 0.0245(6) 0.0370(8) 0.0515(10) -0.0061(7) 0.0092(6) -0.0112(6)
C13 0.0205(5) 0.0466(8) 0.0246(6) 0.0092(6) 0.0068(5) 0.0047(5)
C14 0.0310(7) 0.0515(10) 0.0530(10) 0.0036(8) 0.0142(7) -0.0093(7)
C15 0.0269(7) 0.0641(11) 0.0412(9) -0.0005(8) 0.0093(6) 0.0151(7)
C16 0.0213(5) 0.0099(4) 0.0089(4) 0.0006(3) 0.0037(4) 0.0015(4)
C17 0.0179(5) 0.0165(5) 0.0138(5) 0.0007(4) 0.0042(4) 0.0009(4)
C18 0.0229(5) 0.0209(5) 0.0161(5) 0.0034(4) 0.0023(4) 0.0059(4)
C19 0.0344(6) 0.0132(5) 0.0135(5) 0.0036(4) 0.0061(4) 0.0022(4)
C20 0.0279(5) 0.0139(5) 0.0142(5) -0.0014(4) 0.0081(4) -0.0045(4)
C21 0.0186(4) 0.0157(5) 0.0103(5) -0.0027(4) 0.0026(4) -0.0009(4)
C22 0.0180(5) 0.0326(7) 0.0168(5) -0.0019(5) 0.0010(4) 0.0009(5)
C23 0.0250(6) 0.0502(9) 0.0433(9) -0.0140(7) -0.0015(6) 0.0141(6)
C24 0.0242(6) 0.0499(9) 0.0395(8) -0.0108(7) -0.0001(6) -0.0117(6)
C25 0.0201(5) 0.0296(6) 0.0224(6) 0.0010(5) 0.0081(4) -0.0026(5)
C26 0.0331(7) 0.0462(9) 0.0572(10) -0.0054(8) 0.0281(7) 0.0005(6)
C27 0.0334(7) 0.0477(9) 0.0426(9) -0.0134(7) 0.0161(6) -0.0186(6)
N1 0.0253(4) 0.0112(4) 0.0113(4) 0.0022(3) 0.0049(3) 0.0024(3)
N2 0.0268(4) 0.0100(4) 0.0111(4) 0.0014(3) 0.0044(3) 0.0031(3)
P1 0.0447(2) 0.01196(15) 0.01414(16) -0.00067(10) 0.00896(13) 0.00231(12)

loop_
_atom_type_symbol
_atom_type_description
_atom_type_scat_dispersion_real
_atom_type_scat_dispersion_imag
_atom_type_scat_source
C C 0.0033 0.0016 'International Tables Vol C Tables 4.2.6.8 and 6.1.1.4'
H H 0.0000 0.0000 'International Tables Vol C Tables 4.2.6.8 and 6.1.1.4'
N N 0.0061 0.0033 'International Tables Vol C Tables 4.2.6.8 and 6.1.1.4'
P P 0.1023 0.0942 'International Tables Vol C Tables 4.2.6.8 and 6.1.1.4'

loop_
_geom_angle_atom_site_label_1
_geom_angle_atom_site_label_2
_geom_angle_atom_site_label_3
_geom_angle
N2 C1 N1 104.27(9)
N2 C1 P1 123.94(8)
N1 C1 P1 131.79(8)
C3 C2 N1 107.53(10)
C3 C2 H2 133.2(10)
N1 C2 H2 119.2(10)
C2 C3 N2 106.94(10)
C2 C3 H3 132.1(9)
N2 C3 H3 120.9(9)
C9 C4 C5 122.63(10)
C9 C4 N1 118.56(9)
C5 C4 N1 118.81(9)
C6 C5 C4 117.32(11)
C6 C5 C10 120.96(10)
C4 C5 C10 121.70(10)
C7 C6 C5 121.19(11)
C7 C6 H9 119.1(11)
C5 C6 H9 119.7(11)
C6 C7 C8 120.30(11)
C6 C7 H7 119.8
C8 C7 H7 119.8
C7 C8 C9 121.06(11)
C7 C8 H8 119.9(11)
C9 C8 H8 118.9(11)
C8 C9 C4 117.49(10)
C8 C9 C13 120.19(11)
C4 C9 C13 122.32(10)
C11 C10 C5 110.52(11)
C11 C10 C12 111.31(13)
C5 C10 C12 112.30(11)
C11 C10 H10 106.6(11)
C5 C10 H10 110.4(10)
C12 C10 H10 105.4(10)
C10 C11 H11A 109.5
C10 C11 H11B 109.5
H11A C11 H11B 109.5
C10 C11 H11C 109.5
H11A C11 H11C 109.5
H11B C11 H11C 109.5
C10 C12 H12A 109.5
C10 C12 H12B 109.5
H12A C12 H12B 109.5
C10 C12 H12C 109.5
H12A C12 H12C 109.5
H12B C12 H12C 109.5
C9 C13 C15 110.56(12)
C9 C13 C14 111.20(11)
C15 C13 C14 111.59(12)
C9 C13 H13 107.9(9)
C15 C13 H13 108.4(10)
C14 C13 H13 107.0(10)
C13 C14 H14A 109.5
C13 C14 H14B 109.5
H14A C14 H14B 109.5
C13 C14 H14C 109.5
H14A C14 H14C 109.5
H14B C14 H14C 109.5
C13 C15 H15A 109.5
C13 C15 H15B 109.5
H15A C15 H15B 109.5
C13 C15 H15C 109.5
H15A C15 H15C 109.5
H15B C15 H15C 109.5
C21 C16 C17 122.85(9)
C21 C16 N2 119.00(9)
C17 C16 N2 118.08(9)
C18 C17 C16 117.45(10)
C18 C17 C25 120.76(10)
C16 C17 C25 121.78(10)
C19 C18 C17 120.88(10)
C19 C18 H18 121.6(9)
C17 C18 H18 117.6(9)
C18 C19 C20 120.40(10)
C18 C19 H19 119.8
C20 C19 H19 119.8
C19 C20 C21 121.02(10)
C19 C20 H20 117.6(9)
C21 C20 H20 121.3(9)
C20 C21 C16 117.30(9)
C20 C21 C22 121.41(10)
C16 C21 C22 121.28(10)
C21 C22 C23 110.83(10)
C21 C22 C24 112.12(11)
C23 C22 C24 110.21(12)
C21 C22 H22 106.8(9)
C23 C22 H22 108.4(10)
C24 C22 H22 108.3(9)
C22 C23 H23A 109.5
C22 C23 H23B 109.5
H23A C23 H23B 109.5
C22 C23 H23C 109.5
H23A C23 H23C 109.5
H23B C23 H23C 109.5
C22 C24 H24A 109.5
C22 C24 H24B 109.5
H24A C24 H24B 109.5
C22 C24 H24C 109.5
H24A C24 H24C 109.5
H24B C24 H24C 109.5
C17 C25 C26 111.05(11)
C17 C25 C27 111.42(10)
C26 C25 C27 111.49(12)
C17 C25 H25 109.1(8)
C26 C25 H25 105.8(9)
C27 C25 H25 107.8(9)
C25 C26 H26A 109.5
C25 C26 H26B 109.5
H26A C26 H26B 109.5
C25 C26 H26C 109.5
H26A C26 H26C 109.5
H26B C26 H26C 109.5
C25 C27 H27A 109.5
C25 C27 H27B 109.5
H27A C27 H27B 109.5
C25 C27 H27C 109.5
H27A C27 H27C 109.5
H27B C27 H27C 109.5
C1 N1 C2 110.44(9)
C1 N1 C4 125.56(9)
C2 N1 C4 124.00(9)
C1 N2 C3 110.81(9)
C1 N2 C16 125.17(9)
C3 N2 C16 123.59(9)
C1 P1 H1P 94.5(7)

loop_
_geom_bond_atom_site_label_1
_geom_bond_atom_site_label_2
_geom_bond_distance
C1 N2 1.3730(13)
C1 N1 1.3735(13)
C1 P1 1.7515(11)
C2 C3 1.3411(15)
C2 N1 1.3960(14)
C2 H2 0.954(18)
C3 N2 1.3961(14)
C3 H3 0.925(15)
C4 C9 1.4001(15)
C4 C5 1.4020(15)
C4 N1 1.4360(13)
C5 C6 1.3942(16)
C5 C10 1.5216(16)
C6 C7 1.3787(18)
C6 H9 0.927(17)
C7 C8 1.3838(17)
C7 H7 0.9500
C8 C9 1.3916(16)
C8 H8 0.906(16)
C9 C13 1.5239(16)
C10 C11 1.516(2)
C10 C12 1.5249(18)
C10 H10 0.987(18)
C11 H11A 0.9800
C11 H11B 0.9800
C11 H11C 0.9800
C12 H12A 0.9800
C12 H12B 0.9800
C12 H12C 0.9800
C13 C15 1.523(2)
C13 C14 1.532(2)
C13 H13 0.966(16)
C14 H14A 0.9800
C14 H14B 0.9800
C14 H14C 0.9800
C15 H15A 0.9800
C15 H15B 0.9800
C15 H15C 0.9800
C16 C21 1.4013(14)
C16 C17 1.4031(14)
C16 N2 1.4322(13)
C17 C18 1.3947(15)
C17 C25 1.5200(15)
C18 C19 1.3861(16)
C18 H18 0.980(15)
C19 C20 1.3867(16)
C19 H19 0.9500
C20 C21 1.3957(15)
C20 H20 1.005(15)
C21 C22 1.5173(15)
C22 C23 1.5292(19)
C22 C24 1.5315(19)
C22 H22 0.975(16)
C23 H23A 0.9800
C23 H23B 0.9800
C23 H23C 0.9800
C24 H24A 0.9800
C24 H24B 0.9800
C24 H24C 0.9800
C25 C26 1.5216(19)
C25 C27 1.5311(19)
C25 H25 1.027(16)
C26 H26A 0.9800
C26 H26B 0.9800
C26 H26C 0.9800
C27 H27A 0.9800
C27 H27B 0.9800
C27 H27C 0.9800
P1 H1P 1.306(16)

loop_
_geom_torsion_atom_site_label_1
_geom_torsion_atom_site_label_2
_geom_torsion_atom_site_label_3
_geom_torsion_atom_site_label_4
_geom_torsion
N1 C2 C3 N2 -0.85(13)
C9 C4 C5 C6 -0.73(17)
N1 C4 C5 C6 -179.51(10)
C9 C4 C5 C10 -179.30(11)
N1 C4 C5 C10 1.91(16)
C4 C5 C6 C7 1.25(18)
C10 C5 C6 C7 179.83(12)
C5 C6 C7 C8 -0.6(2)
C6 C7 C8 C9 -0.7(2)
C7 C8 C9 C4 1.16(19)
C7 C8 C9 C13 -179.49(12)
C5 C4 C9 C8 -0.45(17)
N1 C4 C9 C8 178.34(11)
C5 C4 C9 C13 -179.79(11)
N1 C4 C9 C13 -1.00(16)
C6 C5 C10 C11 -81.44(17)
C4 C5 C10 C11 97.08(16)
C6 C5 C10 C12 43.51(16)
C4 C5 C10 C12 -137.97(12)
C8 C9 C13 C15 -67.61(16)
C4 C9 C13 C15 111.71(13)
C8 C9 C13 C14 56.94(17)
C4 C9 C13 C14 -123.74(13)
C21 C16 C17 C18 -3.63(16)
N2 C16 C17 C18 173.32(9)
C21 C16 C17 C25 175.26(10)
N2 C16 C17 C25 -7.80(15)
C16 C17 C18 C19 1.21(16)
C25 C17 C18 C19 -177.68(11)
C17 C18 C19 C20 1.66(17)
C18 C19 C20 C21 -2.29(17)
C19 C20 C21 C16 -0.01(15)
C19 C20 C21 C22 -178.63(10)
C17 C16 C21 C20 3.03(15)
N2 C16 C21 C20 -173.89(9)
C17 C16 C21 C22 -178.34(10)
N2 C16 C21 C22 4.74(15)
C20 C21 C22 C23 87.61(14)
C16 C21 C22 C23 -90.96(14)
C20 C21 C22 C24 -36.00(15)
C16 C21 C22 C24 145.42(11)
C18 C17 C25 C26 51.87(16)
C16 C17 C25 C26 -126.99(13)
C18 C17 C25 C27 -73.06(15)
C16 C17 C25 C27 108.09(14)
N2 C1 N1 C2 0.12(12)
P1 C1 N1 C2 179.33(9)
N2 C1 N1 C4 179.85(9)
P1 C1 N1 C4 -0.95(17)
C3 C2 N1 C1 0.47(13)
C3 C2 N1 C4 -179.26(10)
C9 C4 N1 C1 83.14(14)
C5 C4 N1 C1 -98.02(13)
C9 C4 N1 C2 -97.17(13)
C5 C4 N1 C2 81.66(13)
N1 C1 N2 C3 -0.66(12)
P1 C1 N2 C3 -179.95(8)
N1 C1 N2 C16 -173.34(9)
P1 C1 N2 C16 7.37(15)
C2 C3 N2 C1 0.97(13)
C2 C3 N2 C16 173.79(10)
C21 C16 N2 C1 -90.59(13)
C17 C16 N2 C1 92.35(13)
C21 C16 N2 C3 97.63(13)
C17 C16 N2 C3 -79.43(13)
